data_4318991
loop_
_publ_author_name
'Yuichi Terazono'
'Brian O. Patrick'
'David H. Dolphin'

_publ_section_title
;
 Synthesis, Crystal Structures, and Redox Potentials of
 2,3,12,13-Tetrasubstituted 5,10,15,20-Tetraphenylporphyrin Zinc(II)
 Complexes
;
_journal_name_full 'Inorganic Chemistry'
_journal_page_first 6703
_journal_page_last 6710
_journal_paper_doi 10.1021/ic020339h
_journal_volume 41
_journal_year 2002
_chemical_formula_sum 'C48 H35 Br4 N5 O2 Zn'
_chemical_formula_weight 1098.83
_space_group_IT_number 2
_symmetry_cell_setting triclinic
_symmetry_Int_Tables_number 2
_symmetry_space_group_name_Hall '-P 1'
_symmetry_space_group_name_H-M 'P -1'
_audit_creation_date 2001-05-31
_audit_creation_method 'by teXsan v1.8'
_cell_angle_alpha 83.819(2)
_cell_angle_beta 71.227(2)
_cell_angle_gamma 73.575(3)
_cell_formula_units_Z 2
_cell_length_a 12.257(2)
_cell_length_b 13.4377(8)
_cell_length_c 14.387(1)
_cell_measurement_reflns_used 11227
_cell_measurement_temperature 173.2
_cell_measurement_theta_max 27.85
_cell_measurement_theta_min 2.99
_cell_volume 2151.6(4)
_computing_cell_refinement 'd*TREK (MSC, 1996-1998)'
_computing_data_collection 'd*TREK (MSC, 1996-1998)'
_computing_data_reduction 'd*TREK (MSC, 1996-1998)'
_computing_publication_material 'teXsan (MSC, 1992-1997)'
_computing_structure_refinement 'teXsan (MSC, 1992-1997)'
_computing_structure_solution
;

SIR97 (Altomare, et. al. 1998)

;
_diffrn_ambient_temperature 173.2
_diffrn_detector_area_resol_mean 11.76
_diffrn_measurement_device_type 'Rigaku/ADSC CCD'
_diffrn_measurement_method 'area detector'
_diffrn_orient_matrix_UB_11 0.00000
_diffrn_orient_matrix_UB_12 0.00000
_diffrn_orient_matrix_UB_13 0.00000
_diffrn_orient_matrix_UB_21 0.00000
_diffrn_orient_matrix_UB_22 0.00000
_diffrn_orient_matrix_UB_23 0.00000
_diffrn_orient_matrix_UB_31 0.00000
_diffrn_orient_matrix_UB_32 0.00000
_diffrn_orient_matrix_UB_33 0.00000
_diffrn_radiation_detector CCD
_diffrn_radiation_monochromator graphite
_diffrn_radiation_source 'X-ray tube'
_diffrn_radiation_type 'Mo K\a'
_diffrn_radiation_wavelength 0.7107
_diffrn_reflns_av_R_equivalents 0.05031
_diffrn_reflns_av_sigmaI/netI 0.090
_diffrn_reflns_limit_h_max 15
_diffrn_reflns_limit_h_min -15
_diffrn_reflns_limit_k_max 16
_diffrn_reflns_limit_k_min -17
_diffrn_reflns_limit_l_max 16
_diffrn_reflns_limit_l_min -18
_diffrn_reflns_number 18455
_diffrn_reflns_reduction_process 'Lp corrections applied'
_diffrn_reflns_theta_max 27.85
_diffrn_reflns_theta_min 2.99
_diffrn_standards_decay_% 0.00
_diffrn_standards_interval_count 0
_diffrn_standards_number 0
_exptl_absorpt_coefficient_mu 4.342
_exptl_absorpt_correction_T_max 1.000
_exptl_absorpt_correction_T_min 0.5235
_exptl_absorpt_correction_type multi-scan
_exptl_crystal_colour purple
_exptl_crystal_density_diffrn 1.696
_exptl_crystal_density_meas ?
_exptl_crystal_description chip
_exptl_crystal_F_000 1088.00
_exptl_crystal_size_max 0.45
_exptl_crystal_size_mid 0.30
_exptl_crystal_size_min 0.25
_refine_diff_density_max 0.87
_refine_diff_density_min -0.84
_refine_ls_extinction_method none
_refine_ls_goodness_of_fit_all 1.063
_refine_ls_goodness_of_fit_ref 1.063
_refine_ls_matrix_type full
_refine_ls_number_constraints 0
_refine_ls_number_parameters 545
_refine_ls_number_reflns 8177
_refine_ls_number_restraints 0
_refine_ls_R_factor_all 0.0584
_refine_ls_R_factor_gt 0.033
_refine_ls_shift/su_max 0.0294
_refine_ls_shift/su_mean 0.0176
_refine_ls_structure_factor_coef Fsqd
_refine_ls_weighting_details 'w = 1/[\s^2^(Fo^2^)]'
_refine_ls_weighting_scheme sigma
_refine_ls_wR_factor_all 0.0891
_refine_ls_wR_factor_ref 0.041
_reflns_number_gt 6086
_reflns_number_total 8178
_reflns_threshold_expression I>3.00\s(I)
_cod_data_source_file ic020339h_2.cif
_cod_data_source_block 2b(Zn(TPPBr4)(MeOH)(DMF))
_cod_depositor_comments
;
The following automatic conversions were performed:

'_exptl_crystal_density_meas' value 'not measured' was changed to '?'
- the value is perceived as not measured.

Automatic conversion script
Id: cif_fix_values 3008 2015-01-20 13:52:24Z robertas 

The following automatic conversions were performed:
data name '_geom_bond_atom_site_label_D' replaced with
'_geom_hbond_atom_site_label_D' as specified in the replacement file
'/home/antanas/src/cod-tools/trunk/data/replacement-values/replacement_tags.lst'.

data
name '_geom_bond_atom_site_label_H' replaced with
'_geom_hbond_atom_site_label_H' as specified in the replacement file
'/home/antanas/src/cod-tools/trunk/data/replacement-values/replacement_tags.lst'.

data
name '_geom_contact_atom_site_label_a' replaced with
'_geom_hbond_atom_site_label_A' as specified in the replacement file
'/home/antanas/src/cod-tools/trunk/data/replacement-values/replacement_tags.lst'.

data
name '_geom_bond_distance_DH' replaced with '_geom_hbond_distance_DH'
as specified in the replacement file
'/home/antanas/src/cod-tools/trunk/data/replacement-values/replacement_tags.lst'.

data
name '_geom_contact_distance_HA' replaced with
'_geom_hbond_distance_HA' as specified in the replacement file
'/home/antanas/src/cod-tools/trunk/data/replacement-values/replacement_tags.lst'.

data
name '_geom_contact_distance_DA' replaced with
'_geom_hbond_distance_DA' as specified in the replacement file
'/home/antanas/src/cod-tools/trunk/data/replacement-values/replacement_tags.lst'.

data
name '_geom_angle_DHA' replaced with '_geom_hbond_angle_DHA' as
specified in the replacement file
'/home/antanas/src/cod-tools/trunk/data/replacement-values/replacement_tags.lst'.

data
name '_geom_contact_site_symmetry_A' replaced with
'_geom_hbond_site_symmetry_A' as specified in the replacement file
'/home/antanas/src/cod-tools/trunk/data/replacement-values/replacement_tags.lst'.

Automatic conversion script
Id: cif_correct_tags 5005 2017-03-03 11:38:54Z antanas 
;
_cod_original_cell_volume 2151.7(3)
_cod_original_sg_symbol_H-M 'P -1 '
_cod_original_formula_sum 'C48 H35 Br4 N5 O2 Zn '
_cod_database_code 4318991

loop_
_symmetry_equiv_pos_as_xyz
'   +x,   +y,   +z'
'   -x,   -y,   -z'

loop_
_atom_site_label
_atom_site_fract_x
_atom_site_fract_y
_atom_site_fract_z
_atom_site_U_iso_or_equiv
_atom_site_occupancy
_atom_site_refinement_flags
_atom_site_adp_type
_atom_site_calc_flag
_atom_site_calc_attached_atom
Br(1) 0.58180(4) -0.04914(3) 0.69092(3) 0.0238(1) 1.000 . Uani d ?
Br(2) 0.53182(4) -0.28795(3) 0.74241(3) 0.0283(1) 1.000 . Uani d ?
Br(3) 0.72294(5) -0.43406(3) -0.07081(3) 0.0401(1) 1.000 . Uani d ?
Br(4) 0.68507(4) -0.17764(3) -0.11018(3) 0.0298(1) 1.000 . Uani d ?
Zn(1) 0.74243(3) -0.26443(3) 0.29861(3) 0.01172(9) 1.000 . Uani d ?
O(1) 0.9292(2) -0.3092(2) 0.2706(2) 0.0233(7) 1.000 . Uani d ?
O(2) 0.9950(3) -0.4945(3) 0.3487(3) 0.054(1) 1.000 . Uani d ?
N(1) 0.6918(2) -0.2356(2) 0.4507(2) 0.0123(7) 1.000 . Uani d ?
N(2) 0.7148(2) -0.4077(2) 0.3328(2) 0.0126(7) 1.000 . Uani d ?
N(3) 0.7404(3) -0.2803(2) 0.1550(2) 0.0143(7) 1.000 . Uani d ?
N(4) 0.7244(3) -0.1109(2) 0.2710(2) 0.0133(7) 1.000 . Uani d ?
N(5) 1.0279(3) -0.6695(3) 0.3602(3) 0.040(1) 1.000 . Uani d ?
C(1) 0.6800(3) -0.1434(2) 0.4904(2) 0.0125(8) 1.000 . Uani d ?
C(2) 0.6312(3) -0.1512(2) 0.5963(2) 0.0140(8) 1.000 . Uani d ?
C(3) 0.6151(3) -0.2480(3) 0.6173(2) 0.0145(8) 1.000 . Uani d ?
C(4) 0.6568(3) -0.3030(2) 0.5260(2) 0.0106(8) 1.000 . Uani d ?
C(5) 0.6689(3) -0.4089(2) 0.5139(2) 0.0125(8) 1.000 . Uani d ?
C(6) 0.6999(3) -0.4559(2) 0.4234(2) 0.0121(8) 1.000 . Uani d ?
C(7) 0.7228(3) -0.5660(2) 0.4117(3) 0.0159(8) 1.000 . Uani d ?
C(8) 0.7493(3) -0.5831(2) 0.3158(3) 0.0171(9) 1.000 . Uani d ?
C(9) 0.7437(3) -0.4831(2) 0.2656(2) 0.0123(8) 1.000 . Uani d ?
C(10) 0.7598(3) -0.4684(2) 0.1650(3) 0.0162(8) 1.000 . Uani d ?
C(11) 0.7470(3) -0.3717(3) 0.1150(2) 0.0153(8) 1.000 . Uani d ?
C(12) 0.7347(3) -0.3479(3) 0.0177(3) 0.0204(9) 1.000 . Uani d ?
C(13) 0.7220(3) -0.2456(3) 0.0008(3) 0.0193(9) 1.000 . Uani d ?
C(14) 0.7313(3) -0.2030(3) 0.0852(2) 0.0142(8) 1.000 . Uani d ?
C(15) 0.7386(3) -0.1024(2) 0.0951(3) 0.0162(8) 1.000 . Uani d ?
C(16) 0.7412(3) -0.0631(2) 0.1808(3) 0.0158(8) 1.000 . Uani d ?
C(17) 0.7598(4) 0.0378(3) 0.1855(3) 0.023(1) 1.000 . Uani d ?
C(18) 0.7536(3) 0.0495(3) 0.2790(3) 0.0193(9) 1.000 . Uani d ?
C(19) 0.7291(3) -0.0423(2) 0.3331(3) 0.0151(8) 1.000 . Uani d ?
C(20) 0.7082(3) -0.0561(2) 0.4349(2) 0.0133(8) 1.000 . Uani d ?
C(21) 0.6585(3) -0.4795(2) 0.6026(2) 0.0119(8) 1.000 . Uani d ?
C(22) 0.7444(3) -0.4985(3) 0.6507(3) 0.0171(9) 1.000 . Uani d ?
C(23) 0.7353(4) -0.5599(3) 0.7349(3) 0.023(1) 1.000 . Uani d ?
C(24) 0.6404(4) -0.6046(3) 0.7719(3) 0.0222(9) 1.000 . Uani d ?
C(25) 0.5561(3) -0.5885(3) 0.7234(3) 0.0212(9) 1.000 . Uani d ?
C(26) 0.5650(3) -0.5263(3) 0.6385(3) 0.0158(8) 1.000 . Uani d ?
C(27) 0.7910(3) -0.5649(3) 0.1069(3) 0.0177(9) 1.000 . Uani d ?
C(28) 0.7039(4) -0.6128(3) 0.1091(3) 0.028(1) 1.000 . Uani d ?
C(29) 0.7328(4) -0.7001(3) 0.0536(3) 0.036(1) 1.000 . Uani d ?
C(30) 0.8487(5) -0.7402(3) -0.0030(3) 0.040(1) 1.000 . Uani d ?
C(31) 0.9364(4) -0.6944(3) -0.0061(3) 0.037(1) 1.000 . Uani d ?
C(32) 0.9075(4) -0.6062(3) 0.0505(3) 0.027(1) 1.000 . Uani d ?
C(33) 0.7473(4) -0.0301(3) 0.0077(3) 0.0208(9) 1.000 . Uani d ?
C(34) 0.8540(4) -0.0412(3) -0.0688(3) 0.030(1) 1.000 . Uani d ?
C(35) 0.8596(5) 0.0228(3) -0.1512(3) 0.038(1) 1.000 . Uani d ?
C(36) 0.7586(6) 0.0984(4) -0.1574(3) 0.047(2) 1.000 . Uani d ?
C(37) 0.6541(5) 0.1117(3) -0.0823(4) 0.040(1) 1.000 . Uani d ?
C(38) 0.6477(4) 0.0485(3) 0.0021(3) 0.031(1) 1.000 . Uani d ?
C(39) 0.7183(3) 0.0311(2) 0.4860(2) 0.0142(8) 1.000 . Uani d ?
C(40) 0.6320(3) 0.1252(3) 0.5007(3) 0.0205(9) 1.000 . Uani d ?
C(41) 0.6417(4) 0.2044(3) 0.5494(3) 0.023(1) 1.000 . Uani d ?
C(42) 0.7399(4) 0.1913(3) 0.5816(3) 0.024(1) 1.000 . Uani d ?
C(43) 0.8271(4) 0.0987(3) 0.5663(3) 0.025(1) 1.000 . Uani d ?
C(44) 0.8170(3) 0.0178(3) 0.5185(3) 0.0197(9) 1.000 . Uani d ?
C(45) 0.9928(4) -0.2383(3) 0.2765(4) 0.041(1) 1.000 . Uani d ?
C(46) 1.0115(4) -0.5789(4) 0.3124(4) 0.045(1) 1.000 . Uani d ?
C(47) 1.0232(4) -0.6752(4) 0.4616(4) 0.045(1) 1.000 . Uani d ?
C(48) 1.0378(6) -0.7651(5) 0.3164(5) 0.070(2) 1.000 . Uani d ?
H(1) 0.7196 -0.6189 0.4644 0.019 1.000 . Uiso c ?
H(2) 0.7688 -0.6504 0.2854 0.021 1.000 . Uiso c ?
H(3) 0.7739 0.0879 0.1311 0.027 1.000 . Uiso c ?
H(4) 0.7640 0.1093 0.3053 0.023 1.000 . Uiso c ?
H(5) 0.8124 -0.4681 0.6246 0.021 1.000 . Uiso c ?
H(6) 0.7959 -0.5719 0.7686 0.028 1.000 . Uiso c ?
H(7) 0.6333 -0.6474 0.8321 0.027 1.000 . Uiso c ?
H(8) 0.4897 -0.6210 0.7487 0.025 1.000 . Uiso c ?
H(9) 0.5052 -0.5156 0.6041 0.019 1.000 . Uiso c ?
H(10) 0.6213 -0.5847 0.1500 0.034 1.000 . Uiso c ?
H(11) 0.6707 -0.7333 0.0549 0.043 1.000 . Uiso c ?
H(12) 0.8688 -0.8023 -0.0416 0.047 1.000 . Uiso c ?
H(13) 1.0186 -0.7229 -0.0475 0.044 1.000 . Uiso c ?
H(14) 0.9702 -0.5739 0.0498 0.032 1.000 . Uiso c ?
H(15) 0.9255 -0.0947 -0.0641 0.036 1.000 . Uiso c ?
H(16) 0.9348 0.0147 -0.2049 0.046 1.000 . Uiso c ?
H(17) 0.7620 0.1427 -0.2165 0.057 1.000 . Uiso c ?
H(18) 0.5833 0.1659 -0.0874 0.048 1.000 . Uiso c ?
H(19) 0.5734 0.0596 0.0570 0.037 1.000 . Uiso c ?
H(20) 0.5633 0.1358 0.4765 0.025 1.000 . Uiso c ?
H(21) 0.5788 0.2699 0.5611 0.028 1.000 . Uiso c ?
H(22) 0.7474 0.2477 0.6151 0.029 1.000 . Uiso c ?
H(23) 0.8967 0.0893 0.5890 0.030 1.000 . Uiso c ?
H(24) 0.8794 -0.0479 0.5080 0.024 1.000 . Uiso c ?
H(25) 1.0779 -0.2741 0.2617 0.049 1.000 . Uiso c ?
H(26) 0.9818 -0.1813 0.2291 0.049 1.000 . Uiso c ?
H(27) 0.9626 -0.2106 0.3430 0.049 1.000 . Uiso c ?
H(28) 1.0125 -0.5790 0.2439 0.054 1.000 . Uiso c ?
H(29) 0.9438 -0.6368 0.5012 0.054 1.000 . Uiso c ?
H(30) 1.0390 -0.7479 0.4837 0.054 1.000 . Uiso c ?
H(31) 1.0836 -0.6446 0.4690 0.054 1.000 . Uiso c ?
H(32) 0.9639 -0.7601 0.3013 0.084 1.000 . Uiso c ?
H(33) 1.1052 -0.7766 0.2558 0.084 1.000 . Uiso c ?
H(34) 1.0508 -0.8231 0.3625 0.084 1.000 . Uiso c ?
H(35) 0.945(5) -0.366(5) 0.293(5) 0.064(8) 1.000 . Uiso d ?

loop_
_atom_site_aniso_label
_atom_site_aniso_U_11
_atom_site_aniso_U_22
_atom_site_aniso_U_33
_atom_site_aniso_U_12
_atom_site_aniso_U_13
_atom_site_aniso_U_23
Br(1) 0.0403(2) 0.0150(2) 0.0120(2) -0.0079(2) -0.0010(2) -0.0041(1)
Br(2) 0.0444(2) 0.0194(2) 0.0130(2) -0.0126(2) 0.0061(2) -0.0009(1)
Br(3) 0.0841(4) 0.0252(2) 0.0243(2) -0.0213(2) -0.0284(2) -0.0013(2)
Br(4) 0.0524(3) 0.0255(2) 0.0177(2) -0.0111(2) -0.0198(2) 0.0036(2)
Zn(1) 0.0184(2) 0.0076(2) 0.0099(2) -0.0046(2) -0.0047(2) 0.0011(1)
O(1) 0.016(1) 0.018(1) 0.032(2) -0.004(1) -0.004(1) 0.004(1)
O(2) 0.039(2) 0.038(2) 0.102(3) -0.023(2) -0.046(2) 0.035(2)
N(1) 0.016(1) 0.009(1) 0.011(1) -0.004(1) -0.004(1) 0.002(1)
N(2) 0.016(1) 0.010(1) 0.012(1) -0.004(1) -0.004(1) 0.000(1)
N(3) 0.023(2) 0.010(1) 0.011(1) -0.007(1) -0.006(1) 0.000(1)
N(4) 0.020(1) 0.009(1) 0.009(1) -0.002(1) -0.005(1) 0.000(1)
N(5) 0.025(2) 0.030(2) 0.053(3) -0.003(2) -0.005(2) 0.010(2)
C(1) 0.015(2) 0.011(1) 0.013(2) -0.004(1) -0.005(1) -0.001(1)
C(2) 0.019(2) 0.011(1) 0.015(2) -0.007(1) -0.006(1) 0.001(1)
C(3) 0.016(2) 0.015(2) 0.012(2) -0.006(1) -0.001(1) 0.001(1)
C(4) 0.012(2) 0.012(1) 0.008(2) -0.003(1) -0.004(1) 0.003(1)
C(5) 0.014(2) 0.012(2) 0.015(2) -0.007(1) -0.008(1) 0.004(1)
C(6) 0.013(2) 0.009(1) 0.015(2) -0.004(1) -0.006(1) 0.002(1)
C(7) 0.019(2) 0.011(1) 0.018(2) -0.005(1) -0.006(1) 0.003(1)
C(8) 0.026(2) 0.008(1) 0.015(2) -0.004(1) -0.005(1) 0.000(1)
C(9) 0.015(2) 0.007(1) 0.015(2) -0.006(1) -0.004(1) 0.000(1)
C(10) 0.021(2) 0.012(2) 0.014(2) -0.006(1) -0.002(1) -0.004(1)
C(11) 0.019(2) 0.014(2) 0.013(2) -0.007(1) -0.002(1) -0.004(1)
C(12) 0.030(2) 0.019(2) 0.015(2) -0.009(2) -0.007(2) -0.003(1)
C(13) 0.027(2) 0.020(2) 0.010(2) -0.008(2) -0.004(1) 0.001(1)
C(14) 0.019(2) 0.014(2) 0.008(2) -0.004(1) -0.002(1) 0.000(1)
C(15) 0.022(2) 0.011(2) 0.012(2) -0.002(1) -0.003(1) 0.001(1)
C(16) 0.023(2) 0.010(1) 0.013(2) -0.003(1) -0.004(1) 0.002(1)
C(17) 0.040(2) 0.012(2) 0.017(2) -0.008(2) -0.010(2) 0.005(1)
C(18) 0.032(2) 0.011(2) 0.016(2) -0.008(2) -0.007(2) 0.000(1)
C(19) 0.024(2) 0.008(1) 0.016(2) -0.005(1) -0.009(1) 0.000(1)
C(20) 0.017(2) 0.008(1) 0.015(2) -0.001(1) -0.006(1) -0.001(1)
C(21) 0.017(2) 0.008(1) 0.009(2) -0.001(1) -0.003(1) -0.001(1)
C(22) 0.019(2) 0.016(2) 0.018(2) -0.004(1) -0.009(1) 0.000(1)
C(23) 0.032(2) 0.020(2) 0.018(2) 0.002(2) -0.015(2) -0.002(1)
C(24) 0.038(2) 0.014(2) 0.007(2) -0.001(2) -0.003(2) 0.002(1)
C(25) 0.026(2) 0.014(2) 0.021(2) -0.008(2) -0.002(2) 0.004(1)
C(26) 0.017(2) 0.013(2) 0.018(2) -0.002(1) -0.008(1) -0.001(1)
C(27) 0.028(2) 0.010(1) 0.012(2) -0.006(2) -0.002(1) -0.001(1)
C(28) 0.037(2) 0.024(2) 0.019(2) -0.017(2) 0.007(2) -0.009(2)
C(29) 0.054(3) 0.027(2) 0.025(2) -0.026(2) 0.004(2) -0.009(2)
C(30) 0.071(3) 0.019(2) 0.021(2) -0.011(2) -0.001(2) -0.009(2)
C(31) 0.040(3) 0.028(2) 0.029(2) 0.004(2) 0.001(2) -0.012(2)
C(32) 0.029(2) 0.024(2) 0.022(2) -0.006(2) 0.000(2) -0.006(2)
C(33) 0.043(2) 0.013(2) 0.008(2) -0.010(2) -0.009(2) 0.003(1)
C(34) 0.041(2) 0.026(2) 0.022(2) -0.011(2) -0.007(2) 0.000(2)
C(35) 0.067(3) 0.033(2) 0.016(2) -0.026(2) -0.003(2) 0.003(2)
C(36) 0.103(5) 0.028(2) 0.022(2) -0.028(3) -0.028(3) 0.012(2)
C(37) 0.069(3) 0.022(2) 0.032(3) -0.005(2) -0.029(3) 0.010(2)
C(38) 0.047(3) 0.021(2) 0.023(2) -0.003(2) -0.014(2) 0.002(2)
C(39) 0.022(2) 0.013(1) 0.010(2) -0.007(1) -0.004(1) 0.001(1)
C(40) 0.029(2) 0.015(2) 0.021(2) -0.008(2) -0.011(2) 0.001(1)
C(41) 0.036(2) 0.009(2) 0.023(2) -0.004(2) -0.009(2) -0.003(1)
C(42) 0.037(2) 0.019(2) 0.022(2) -0.015(2) -0.010(2) -0.004(1)
C(43) 0.027(2) 0.031(2) 0.025(2) -0.012(2) -0.013(2) -0.003(2)
C(44) 0.019(2) 0.019(2) 0.021(2) -0.002(2) -0.008(2) 0.000(1)
C(45) 0.031(2) 0.030(2) 0.067(4) -0.014(2) -0.018(2) 0.001(2)
C(46) 0.027(2) 0.049(3) 0.063(4) -0.017(2) -0.023(2) 0.027(3)
C(47) 0.035(3) 0.039(3) 0.056(3) -0.008(2) -0.014(2) 0.024(2)
C(48) 0.072(4) 0.049(3) 0.072(5) -0.006(3) -0.004(4) -0.010(3)

loop_
_atom_type_symbol
_atom_type_oxidation_number
_atom_type_number_in_cell
_atom_type_scat_dispersion_real
_atom_type_scat_dispersion_imag
_atom_type_scat_source
C 0 96 0.002 0.002
;International Tables for Crystallography

(1992, Vol. C, Tables 4.2.6.8 and 6.1.1.1)

;
H 0 70 0.000 0.000
;International Tables for Crystallography

(1992, Vol. C, Table 6.1.1.2)

;
Br 0 8 -0.374 2.456
;International Tables for Crystallography

(1992, Vol. C, Tables 4.2.6.8 and 6.1.1.1)

;
N 0 10 0.004 0.003
;International Tables for Crystallography

(1992, Vol. C, Tables 4.2.6.8 and 6.1.1.1)

;
O 0 4 0.008 0.006
;International Tables for Crystallography

(1992, Vol. C, Tables 4.2.6.8 and 6.1.1.1)

;
Zn 0 2 0.222 1.431
;International Tables for Crystallography

(1992, Vol. C, Tables 4.2.6.8 and 6.1.1.1)

;

loop_
_geom_angle_atom_site_label_1
_geom_angle_atom_site_label_2
_geom_angle_atom_site_label_3
_geom_angle
_geom_angle_site_symmetry_1
_geom_angle_site_symmetry_2
_geom_angle_site_symmetry_3
_geom_angle_publ_flag
O(1) Zn(1) N(1) 98.3(1) . . . yes
O(1) Zn(1) N(2) 97.3(1) . . . yes
O(1) Zn(1) N(3) 97.8(1) . . . yes
O(1) Zn(1) N(4) 97.3(1) . . . yes
N(1) Zn(1) N(2) 89.1(1) . . . yes
N(1) Zn(1) N(3) 163.9(1) . . . yes
N(1) Zn(1) N(4) 89.0(1) . . . yes
N(2) Zn(1) N(3) 89.0(1) . . . yes
N(2) Zn(1) N(4) 165.4(1) . . . yes
N(3) Zn(1) N(4) 88.9(1) . . . yes
Zn(1) O(1) C(45) 121.9(3) . . . yes
Zn(1) O(1) H(35) 107(4) . . . no
C(45) O(1) H(35) 119(4) . . . no
Zn(1) N(1) C(1) 125.5(2) . . . yes
Zn(1) N(1) C(4) 125.9(2) . . . yes
C(1) N(1) C(4) 108.5(3) . . . yes
Zn(1) N(2) C(6) 125.9(2) . . . yes
Zn(1) N(2) C(9) 124.3(2) . . . yes
C(6) N(2) C(9) 107.1(3) . . . yes
Zn(1) N(3) C(11) 125.4(2) . . . yes
Zn(1) N(3) C(14) 126.8(2) . . . yes
C(11) N(3) C(14) 107.8(3) . . . yes
Zn(1) N(4) C(16) 126.1(2) . . . yes
Zn(1) N(4) C(19) 125.1(2) . . . yes
C(16) N(4) C(19) 106.2(3) . . . yes
C(46) N(5) C(47) 121.1(5) . . . yes
C(46) N(5) C(48) 121.8(5) . . . yes
C(47) N(5) C(48) 116.8(4) . . . yes
N(1) C(1) C(2) 108.7(3) . . . yes
N(1) C(1) C(20) 124.2(3) . . . yes
C(2) C(1) C(20) 127.0(3) . . . yes
Br(1) C(2) C(1) 129.5(2) . . . yes
Br(1) C(2) C(3) 123.4(3) . . . yes
C(1) C(2) C(3) 106.8(3) . . . yes
Br(2) C(3) C(2) 122.6(3) . . . yes
Br(2) C(3) C(4) 128.7(2) . . . yes
C(2) C(3) C(4) 108.1(3) . . . yes
N(1) C(4) C(3) 107.9(3) . . . yes
N(1) C(4) C(5) 124.6(3) . . . yes
C(3) C(4) C(5) 127.4(3) . . . yes
C(4) C(5) C(6) 124.8(3) . . . yes
C(4) C(5) C(21) 118.6(3) . . . yes
C(6) C(5) C(21) 116.4(3) . . . yes
N(2) C(6) C(5) 127.0(3) . . . yes
N(2) C(6) C(7) 108.9(3) . . . yes
C(5) C(6) C(7) 124.1(3) . . . yes
C(6) C(7) C(8) 107.8(3) . . . yes
C(6) C(7) H(1) 126.1 . . . no
C(8) C(7) H(1) 126.1 . . . no
C(7) C(8) C(9) 107.0(3) . . . yes
C(7) C(8) H(2) 126.5 . . . no
C(9) C(8) H(2) 126.5 . . . no
N(2) C(9) C(8) 109.2(3) . . . yes
N(2) C(9) C(10) 126.8(3) . . . yes
C(8) C(9) C(10) 123.9(3) . . . yes
C(9) C(10) C(11) 125.4(3) . . . yes
C(9) C(10) C(27) 116.3(3) . . . yes
C(11) C(10) C(27) 118.3(3) . . . yes
N(3) C(11) C(10) 123.8(3) . . . yes
N(3) C(11) C(12) 108.0(3) . . . yes
C(10) C(11) C(12) 128.2(3) . . . yes
Br(3) C(12) C(11) 129.6(2) . . . yes
Br(3) C(12) C(13) 122.4(3) . . . yes
C(11) C(12) C(13) 107.9(3) . . . yes
Br(4) C(13) C(12) 122.5(3) . . . yes
Br(4) C(13) C(14) 129.6(3) . . . yes
C(12) C(13) C(14) 107.6(3) . . . yes
N(3) C(14) C(13) 108.5(3) . . . yes
N(3) C(14) C(15) 123.7(3) . . . yes
C(13) C(14) C(15) 127.7(3) . . . yes
C(14) C(15) C(16) 125.4(3) . . . yes
C(14) C(15) C(33) 118.6(3) . . . yes
C(16) C(15) C(33) 116.0(3) . . . yes
N(4) C(16) C(15) 126.4(3) . . . yes
N(4) C(16) C(17) 110.0(3) . . . yes
C(15) C(16) C(17) 123.6(3) . . . yes
C(16) C(17) C(18) 106.7(3) . . . yes
C(16) C(17) H(3) 126.6 . . . no
C(18) C(17) H(3) 126.6 . . . no
C(17) C(18) C(19) 107.3(3) . . . yes
C(17) C(18) H(4) 126.4 . . . no
C(19) C(18) H(4) 126.4 . . . no
N(4) C(19) C(18) 109.8(3) . . . yes
N(4) C(19) C(20) 125.9(3) . . . yes
C(18) C(19) C(20) 124.2(3) . . . yes
C(1) C(20) C(19) 125.5(3) . . . yes
C(1) C(20) C(39) 119.1(3) . . . yes
C(19) C(20) C(39) 115.4(3) . . . yes
C(5) C(21) C(22) 119.2(3) . . . yes
C(5) C(21) C(26) 121.9(3) . . . yes
C(22) C(21) C(26) 118.9(3) . . . yes
C(21) C(22) C(23) 120.8(3) . . . yes
C(21) C(22) H(5) 119.6 . . . no
C(23) C(22) H(5) 119.6 . . . no
C(22) C(23) C(24) 120.1(3) . . . yes
C(22) C(23) H(6) 119.9 . . . no
C(24) C(23) H(6) 119.9 . . . no
C(23) C(24) C(25) 119.6(3) . . . yes
C(23) C(24) H(7) 120.2 . . . no
C(25) C(24) H(7) 120.2 . . . no
C(24) C(25) C(26) 120.3(3) . . . yes
C(24) C(25) H(8) 119.8 . . . no
C(26) C(25) H(8) 119.9 . . . no
C(21) C(26) C(25) 120.1(3) . . . yes
C(21) C(26) H(9) 119.9 . . . no
C(25) C(26) H(9) 119.9 . . . no
C(10) C(27) C(28) 120.7(3) . . . yes
C(10) C(27) C(32) 120.0(3) . . . yes
C(28) C(27) C(32) 119.4(3) . . . yes
C(27) C(28) C(29) 120.4(4) . . . yes
C(27) C(28) H(10) 119.8 . . . no
C(29) C(28) H(10) 119.8 . . . no
C(28) C(29) C(30) 119.9(4) . . . yes
C(28) C(29) H(11) 120.0 . . . no
C(30) C(29) H(11) 120.0 . . . no
C(29) C(30) C(31) 120.7(4) . . . yes
C(29) C(30) H(12) 119.6 . . . no
C(31) C(30) H(12) 119.6 . . . no
C(30) C(31) C(32) 119.5(4) . . . yes
C(30) C(31) H(13) 120.2 . . . no
C(32) C(31) H(13) 120.3 . . . no
C(27) C(32) C(31) 120.1(4) . . . yes
C(27) C(32) H(14) 119.9 . . . no
C(31) C(32) H(14) 119.9 . . . no
C(15) C(33) C(34) 120.9(4) . . . yes
C(15) C(33) C(38) 119.8(4) . . . yes
C(34) C(33) C(38) 119.3(3) . . . yes
C(33) C(34) C(35) 120.4(4) . . . yes
C(33) C(34) H(15) 119.7 . . . no
C(35) C(34) H(15) 119.8 . . . no
C(34) C(35) C(36) 119.6(4) . . . yes
C(34) C(35) H(16) 120.2 . . . no
C(36) C(35) H(16) 120.2 . . . no
C(35) C(36) C(37) 120.7(4) . . . yes
C(35) C(36) H(17) 119.6 . . . no
C(37) C(36) H(17) 119.7 . . . no
C(36) C(37) C(38) 120.2(4) . . . yes
C(36) C(37) H(18) 119.9 . . . no
C(38) C(37) H(18) 119.9 . . . no
C(33) C(38) C(37) 119.6(4) . . . yes
C(33) C(38) H(19) 120.2 . . . no
C(37) C(38) H(19) 120.2 . . . no
C(20) C(39) C(40) 121.4(3) . . . yes
C(20) C(39) C(44) 119.5(3) . . . yes
C(40) C(39) C(44) 119.1(3) . . . yes
C(39) C(40) C(41) 120.7(3) . . . yes
C(39) C(40) H(20) 119.6 . . . no
C(41) C(40) H(20) 119.6 . . . no
C(40) C(41) C(42) 120.2(3) . . . yes
C(40) C(41) H(21) 119.9 . . . no
C(42) C(41) H(21) 119.9 . . . no
C(41) C(42) C(43) 119.7(3) . . . yes
C(41) C(42) H(22) 120.2 . . . no
C(43) C(42) H(22) 120.2 . . . no
C(42) C(43) C(44) 120.5(3) . . . yes
C(42) C(43) H(23) 119.8 . . . no
C(44) C(43) H(23) 119.8 . . . no
C(39) C(44) C(43) 119.9(3) . . . yes
C(39) C(44) H(24) 120.1 . . . no
C(43) C(44) H(24) 120.0 . . . no
O(1) C(45) H(25) 109.5 . . . no
O(1) C(45) H(26) 109.5 . . . no
O(1) C(45) H(27) 109.4 . . . no
H(25) C(45) H(26) 109.5 . . . no
H(25) C(45) H(27) 109.4 . . . no
H(26) C(45) H(27) 109.4 . . . no
O(2) C(46) N(5) 124.1(5) . . . yes
O(2) C(46) H(28) 118.0 . . . no
N(5) C(46) H(28) 117.9 . . . no
N(5) C(47) H(29) 109.4 . . . no
N(5) C(47) H(30) 109.4 . . . no
N(5) C(47) H(31) 109.5 . . . no
H(29) C(47) H(30) 109.5 . . . no
H(29) C(47) H(31) 109.5 . . . no
H(30) C(47) H(31) 109.5 . . . no
N(5) C(48) H(32) 109.4 . . . no
N(5) C(48) H(33) 109.4 . . . no
N(5) C(48) H(34) 109.4 . . . no
H(32) C(48) H(33) 109.5 . . . no
H(32) C(48) H(34) 109.6 . . . no
H(33) C(48) H(34) 109.6 . . . no

loop_
_geom_bond_atom_site_label_1
_geom_bond_atom_site_label_2
_geom_bond_distance
_geom_bond_site_symmetry_1
_geom_bond_site_symmetry_2
_geom_bond_publ_flag
Br(1) C(2) 1.871(3) . . yes
Br(2) C(3) 1.868(3) . . yes
Br(3) C(12) 1.874(3) . . yes
Br(4) C(13) 1.872(4) . . yes
Zn(1) O(1) 2.108(3) . . yes
Zn(1) N(1) 2.121(3) . . yes
Zn(1) N(2) 2.030(2) . . yes
Zn(1) N(3) 2.109(3) . . yes
Zn(1) N(4) 2.021(3) . . yes
O(1) C(45) 1.414(5) . . yes
O(1) H(35) 0.79(6) . . no
O(2) C(46) 1.237(7) . . yes
N(1) C(1) 1.371(4) . . yes
N(1) C(4) 1.374(4) . . yes
N(2) C(6) 1.372(4) . . yes
N(2) C(9) 1.369(4) . . yes
N(3) C(11) 1.383(4) . . yes
N(3) C(14) 1.371(4) . . yes
N(4) C(16) 1.365(4) . . yes
N(4) C(19) 1.375(4) . . yes
N(5) C(46) 1.329(5) . . yes
N(5) C(47) 1.436(7) . . yes
N(5) C(48) 1.450(7) . . yes
C(1) C(2) 1.451(5) . . yes
C(1) C(20) 1.408(4) . . yes
C(2) C(3) 1.357(4) . . yes
C(3) C(4) 1.449(5) . . yes
C(4) C(5) 1.411(4) . . yes
C(5) C(6) 1.400(5) . . yes
C(5) C(21) 1.499(4) . . yes
C(6) C(7) 1.445(4) . . yes
C(7) C(8) 1.342(5) . . yes
C(7) H(1) 0.98 . . no
C(8) C(9) 1.450(4) . . yes
C(8) H(2) 0.98 . . no
C(9) C(10) 1.395(5) . . yes
C(10) C(11) 1.411(5) . . yes
C(10) C(27) 1.508(4) . . yes
C(11) C(12) 1.448(5) . . yes
C(12) C(13) 1.344(5) . . yes
C(13) C(14) 1.446(5) . . yes
C(14) C(15) 1.405(4) . . yes
C(15) C(16) 1.405(5) . . yes
C(15) C(33) 1.499(5) . . yes
C(16) C(17) 1.449(4) . . yes
C(17) C(18) 1.346(5) . . yes
C(17) H(3) 0.98 . . no
C(18) C(19) 1.439(4) . . yes
C(18) H(4) 0.98 . . no
C(19) C(20) 1.405(5) . . yes
C(20) C(39) 1.501(4) . . yes
C(21) C(22) 1.390(5) . . yes
C(21) C(26) 1.390(4) . . yes
C(22) C(23) 1.382(5) . . yes
C(22) H(5) 0.98 . . no
C(23) C(24) 1.387(5) . . yes
C(23) H(6) 0.98 . . no
C(24) C(25) 1.382(5) . . yes
C(24) H(7) 0.98 . . no
C(25) C(26) 1.396(5) . . yes
C(25) H(8) 0.98 . . no
C(26) H(9) 0.98 . . no
C(27) C(28) 1.385(5) . . yes
C(27) C(32) 1.381(5) . . yes
C(28) C(29) 1.387(5) . . yes
C(28) H(10) 0.98 . . no
C(29) C(30) 1.375(7) . . yes
C(29) H(11) 0.98 . . no
C(30) C(31) 1.368(7) . . yes
C(30) H(12) 0.98 . . no
C(31) C(32) 1.407(6) . . yes
C(31) H(13) 0.98 . . no
C(32) H(14) 0.98 . . no
C(33) C(34) 1.394(6) . . yes
C(33) C(38) 1.388(6) . . yes
C(34) C(35) 1.383(6) . . yes
C(34) H(15) 0.98 . . no
C(35) C(36) 1.383(8) . . yes
C(35) H(16) 0.98 . . no
C(36) C(37) 1.365(8) . . yes
C(36) H(17) 0.98 . . no
C(37) C(38) 1.398(6) . . yes
C(37) H(18) 0.98 . . no
C(38) H(19) 0.98 . . no
C(39) C(40) 1.386(5) . . yes
C(39) C(44) 1.392(5) . . yes
C(40) C(41) 1.388(5) . . yes
C(40) H(20) 0.98 . . no
C(41) C(42) 1.385(5) . . yes
C(41) H(21) 0.98 . . no
C(42) C(43) 1.376(6) . . yes
C(42) H(22) 0.98 . . no
C(43) C(44) 1.400(5) . . yes
C(43) H(23) 0.98 . . no
C(44) H(24) 0.98 . . no
C(45) H(25) 0.98 . . no
C(45) H(26) 0.98 . . no
C(45) H(27) 0.98 . . no
C(46) H(28) 0.98 . . no
C(47) H(29) 0.98 . . no
C(47) H(30) 0.98 . . no
C(47) H(31) 0.98 . . no
C(48) H(32) 0.98 . . no
C(48) H(33) 0.98 . . no
C(48) H(34) 0.98 . . no

loop_
_geom_contact_atom_site_label_1
_geom_contact_atom_site_label_2
_geom_contact_distance
_geom_contact_site_symmetry_1
_geom_contact_site_symmetry_2
_geom_contact_publ_flag
Br(1) Br(4) 3.5782(5) . 1_556 no
Br(2) C(28) 3.505(4) . 2_646 no
Br(3) C(23) 3.361(4) . 1_554 no
O(1) O(2) 2.639(4) . . no
O(1) C(46) 3.517(6) . . no
O(2) C(22) 3.172(4) . 2_746 no
O(2) C(6) 3.325(5) . . no
O(2) N(2) 3.375(4) . . no
O(2) C(23) 3.396(5) . 2_746 no
O(2) C(45) 3.482(5) . . no
O(2) C(7) 3.543(4) . . no
N(5) C(7) 3.458(5) . . no
N(5) C(8) 3.524(5) . . no
C(6) C(46) 3.597(6) . . no
C(7) C(46) 3.323(6) . . no
C(8) C(46) 3.214(5) . . no
C(8) C(26) 3.579(5) . 2_646 no
C(9) C(46) 3.425(5) . . no
C(9) C(25) 3.480(5) . 2_646 no
C(9) C(26) 3.556(5) . 2_646 no
C(10) C(25) 3.570(5) . 2_646 no
C(25) C(42) 3.544(5) . 1_545 no

loop_
_geom_hbond_atom_site_label_D
_geom_hbond_atom_site_label_H
_geom_hbond_atom_site_label_A
_geom_hbond_distance_DH
_geom_hbond_distance_HA
_geom_hbond_distance_DA
_geom_hbond_angle_DHA
_geom_hbond_site_symmetry_A
O(1) H(35) O(2) 0.79 1.85 2.639(4) 174.4 .

loop_
_geom_torsion_atom_site_label_1
_geom_torsion_atom_site_label_2
_geom_torsion_atom_site_label_3
_geom_torsion_atom_site_label_4
_geom_torsion_site_symmetry_1
_geom_torsion_site_symmetry_2
_geom_torsion_site_symmetry_3
_geom_torsion_site_symmetry_4
_geom_torsion
_geom_torsion_publ_flag
Br(1) C(2) C(1) N(1) . . . . -173.9(2) no
Br(1) C(2) C(1) C(20) . . . . 4.3(5) no
Br(1) C(2) C(3) Br(2) . . . . 4.3(4) no
Br(1) C(2) C(3) C(4) . . . . 176.2(2) no
Br(2) C(3) C(2) C(1) . . . . -170.1(2) no
Br(2) C(3) C(4) N(1) . . . . 168.2(2) no
Br(2) C(3) C(4) C(5) . . . . -16.1(5) no
Br(3) C(12) C(11) N(3) . . . . -174.3(3) no
Br(3) C(12) C(11) C(10) . . . . 3.8(6) no
Br(3) C(12) C(13) Br(4) . . . . 2.7(5) no
Br(3) C(12) C(13) C(14) . . . . 177.6(3) no
Br(4) C(13) C(12) C(11) . . . . -172.5(3) no
Br(4) C(13) C(14) N(3) . . . . 170.0(3) no
Br(4) C(13) C(14) C(15) . . . . -14.2(6) no
Zn(1) N(1) C(1) C(2) . . . . 173.6(2) no
Zn(1) N(1) C(1) C(20) . . . . -4.7(5) no
Zn(1) N(1) C(4) C(3) . . . . -172.5(2) no
Zn(1) N(1) C(4) C(5) . . . . 11.7(4) no
Zn(1) N(2) C(6) C(5) . . . . 18.5(5) no
Zn(1) N(2) C(6) C(7) . . . . -160.9(2) no
Zn(1) N(2) C(9) C(8) . . . . 161.3(2) no
Zn(1) N(2) C(9) C(10) . . . . -21.7(5) no
Zn(1) N(3) C(11) C(10) . . . . -2.1(5) no
Zn(1) N(3) C(11) C(12) . . . . 176.1(2) no
Zn(1) N(3) C(14) C(13) . . . . -174.6(2) no
Zn(1) N(3) C(14) C(15) . . . . 9.4(5) no
Zn(1) N(4) C(16) C(15) . . . . 20.5(5) no
Zn(1) N(4) C(16) C(17) . . . . -161.0(2) no
Zn(1) N(4) C(19) C(18) . . . . 160.5(2) no
Zn(1) N(4) C(19) C(20) . . . . -22.1(5) no
O(1) Zn(1) N(1) C(1) . . . . 87.3(3) no
O(1) Zn(1) N(1) C(4) . . . . -97.9(3) no
O(1) Zn(1) N(2) C(6) . . . . 85.0(3) no
O(1) Zn(1) N(2) C(9) . . . . -74.1(3) no
O(1) Zn(1) N(3) C(11) . . . . 84.4(3) no
O(1) Zn(1) N(3) C(14) . . . . -96.4(3) no
O(1) Zn(1) N(4) C(16) . . . . 83.1(3) no
O(1) Zn(1) N(4) C(19) . . . . -76.0(3) no
O(2) C(46) N(5) C(47) . . . . 2.3(7) no
O(2) C(46) N(5) C(48) . . . . 175.2(5) no
N(1) Zn(1) O(1) C(45) . . . . -67.1(3) no
N(1) Zn(1) N(2) C(6) . . . . -13.2(3) no
N(1) Zn(1) N(2) C(9) . . . . -172.3(3) no
N(1) Zn(1) N(3) C(11) . . . . -96.1(4) no
N(1) Zn(1) N(3) C(14) . . . . 83.2(4) no
N(1) Zn(1) N(4) C(16) . . . . -178.7(3) no
N(1) Zn(1) N(4) C(19) . . . . 22.2(3) no
N(1) C(1) C(2) C(3) . . . . 0.0(4) no
N(1) C(1) C(20) C(19) . . . . 13.5(5) no
N(1) C(1) C(20) C(39) . . . . -166.2(3) no
N(1) C(4) C(3) C(2) . . . . -3.1(4) no
N(1) C(4) C(5) C(6) . . . . -10.8(5) no
N(1) C(4) C(5) C(21) . . . . 163.7(3) no
N(2) Zn(1) O(1) C(45) . . . . -157.3(3) no
N(2) Zn(1) N(1) C(1) . . . . -175.4(3) no
N(2) Zn(1) N(1) C(4) . . . . -0.7(3) no
N(2) Zn(1) N(3) C(11) . . . . -12.9(3) no
N(2) Zn(1) N(3) C(14) . . . . 166.4(3) no
N(2) Zn(1) N(4) C(16) . . . . -96.3(5) no
N(2) Zn(1) N(4) C(19) . . . . 104.6(5) no
N(2) C(6) C(5) C(4) . . . . -5.4(5) no
N(2) C(6) C(5) C(21) . . . . -179.9(3) no
N(2) C(6) C(7) C(8) . . . . -0.8(4) no
N(2) C(9) C(8) C(7) . . . . 0.5(4) no
N(2) C(9) C(10) C(11) . . . . -1.1(6) no
N(2) C(9) C(10) C(27) . . . . -179.8(3) no
N(3) Zn(1) O(1) C(45) . . . . 112.7(3) no
N(3) Zn(1) N(1) C(1) . . . . -92.3(4) no
N(3) Zn(1) N(1) C(4) . . . . 82.5(4) no
N(3) Zn(1) N(2) C(6) . . . . -177.2(3) no
N(3) Zn(1) N(2) C(9) . . . . 23.7(3) no
N(3) Zn(1) N(4) C(16) . . . . -14.7(3) no
N(3) Zn(1) N(4) C(19) . . . . -173.7(3) no
N(3) C(11) C(10) C(9) . . . . 13.6(6) no
N(3) C(11) C(10) C(27) . . . . -167.7(3) no
N(3) C(11) C(12) C(13) . . . . 0.4(4) no
N(3) C(14) C(13) C(12) . . . . -4.5(4) no
N(3) C(14) C(15) C(16) . . . . -8.3(6) no
N(3) C(14) C(15) C(33) . . . . 170.2(3) no
N(4) Zn(1) O(1) C(45) . . . . 22.9(3) no
N(4) Zn(1) N(1) C(1) . . . . -9.9(3) no
N(4) Zn(1) N(1) C(4) . . . . 164.9(3) no
N(4) Zn(1) N(2) C(6) . . . . -95.6(5) no
N(4) Zn(1) N(2) C(9) . . . . 105.3(5) no
N(4) Zn(1) N(3) C(11) . . . . -178.4(3) no
N(4) Zn(1) N(3) C(14) . . . . 0.8(3) no
N(4) C(16) C(15) C(14) . . . . -7.5(6) no
N(4) C(16) C(15) C(33) . . . . 173.9(3) no
N(4) C(16) C(17) C(18) . . . . -0.1(4) no
N(4) C(19) C(18) C(17) . . . . 2.0(4) no
N(4) C(19) C(20) C(1) . . . . 0.6(6) no
N(4) C(19) C(20) C(39) . . . . -179.7(3) no
C(1) N(1) C(4) C(3) . . . . 3.1(4) no
C(1) N(1) C(4) C(5) . . . . -172.8(3) no
C(1) C(2) C(3) C(4) . . . . 1.8(4) no
C(1) C(20) C(19) C(18) . . . . 177.7(3) no
C(1) C(20) C(39) C(40) . . . . -107.6(4) no
C(1) C(20) C(39) C(44) . . . . 73.1(4) no
C(2) C(1) N(1) C(4) . . . . -2.0(4) no
C(2) C(1) C(20) C(19) . . . . -164.5(3) no
C(2) C(1) C(20) C(39) . . . . 15.8(5) no
C(2) C(3) C(4) C(5) . . . . 172.6(3) no
C(3) C(2) C(1) C(20) . . . . 178.3(3) no
C(3) C(4) C(5) C(6) . . . . 174.2(3) no
C(3) C(4) C(5) C(21) . . . . -11.4(5) no
C(4) N(1) C(1) C(20) . . . . 179.7(3) no
C(4) C(5) C(6) C(7) . . . . 173.9(3) no
C(4) C(5) C(21) C(22) . . . . -65.8(4) no
C(4) C(5) C(21) C(26) . . . . 114.0(3) no
C(5) C(6) N(2) C(9) . . . . -179.4(3) no
C(5) C(6) C(7) C(8) . . . . 179.7(3) no
C(5) C(21) C(22) C(23) . . . . 177.4(3) no
C(5) C(21) C(26) C(25) . . . . -177.7(3) no
C(6) N(2) C(9) C(8) . . . . -1.0(4) no
C(6) N(2) C(9) C(10) . . . . 175.9(3) no
C(6) C(5) C(21) C(22) . . . . 109.2(4) no
C(6) C(5) C(21) C(26) . . . . -71.1(4) no
C(6) C(7) C(8) C(9) . . . . 0.2(4) no
C(7) C(6) N(2) C(9) . . . . 1.2(4) no
C(7) C(6) C(5) C(21) . . . . -0.6(5) no
C(7) C(8) C(9) C(10) . . . . -176.5(3) no
C(8) C(9) C(10) C(11) . . . . 175.4(3) no
C(8) C(9) C(10) C(27) . . . . -3.3(5) no
C(9) C(10) C(11) C(12) . . . . -164.2(4) no
C(9) C(10) C(27) C(28) . . . . 77.8(5) no
C(9) C(10) C(27) C(32) . . . . -102.5(4) no
C(10) C(11) N(3) C(14) . . . . 178.5(3) no
C(10) C(11) C(12) C(13) . . . . 178.5(4) no
C(10) C(27) C(28) C(29) . . . . 178.5(4) no
C(10) C(27) C(32) C(31) . . . . -178.1(4) no
C(11) N(3) C(14) C(13) . . . . 4.7(4) no
C(11) N(3) C(14) C(15) . . . . -171.3(3) no
C(11) C(10) C(27) C(28) . . . . -101.0(4) no
C(11) C(10) C(27) C(32) . . . . 78.7(5) no
C(11) C(12) C(13) C(14) . . . . 2.4(4) no
C(12) C(11) N(3) C(14) . . . . -3.2(4) no
C(12) C(11) C(10) C(27) . . . . 14.5(6) no
C(12) C(13) C(14) C(15) . . . . 171.3(4) no
C(13) C(14) C(15) C(16) . . . . 176.5(4) no
C(13) C(14) C(15) C(33) . . . . -5.0(6) no
C(14) C(15) C(16) C(17) . . . . 174.2(4) no
C(14) C(15) C(33) C(34) . . . . -75.9(5) no
C(14) C(15) C(33) C(38) . . . . 103.6(4) no
C(15) C(16) N(4) C(19) . . . . -177.2(3) no
C(15) C(16) C(17) C(18) . . . . 178.5(4) no
C(15) C(33) C(34) C(35) . . . . 177.0(4) no
C(15) C(33) C(38) C(37) . . . . -176.1(4) no
C(16) N(4) C(19) C(18) . . . . -2.0(4) no
C(16) N(4) C(19) C(20) . . . . 175.4(3) no
C(16) C(15) C(33) C(34) . . . . 102.7(4) no
C(16) C(15) C(33) C(38) . . . . -77.7(4) no
C(16) C(17) C(18) C(19) . . . . -1.1(4) no
C(17) C(16) N(4) C(19) . . . . 1.3(4) no
C(17) C(16) C(15) C(33) . . . . -4.4(5) no
C(17) C(18) C(19) C(20) . . . . -175.5(4) no
C(18) C(19) C(20) C(39) . . . . -2.6(5) no
C(19) C(20) C(39) C(40) . . . . 72.7(4) no
C(19) C(20) C(39) C(44) . . . . -106.6(4) no
C(20) C(39) C(40) C(41) . . . . 179.0(3) no
C(20) C(39) C(44) C(43) . . . . -179.9(3) no
C(21) C(22) C(23) C(24) . . . . 0.9(6) no
C(21) C(26) C(25) C(24) . . . . -0.4(5) no
C(22) C(21) C(26) C(25) . . . . 2.1(5) no
C(22) C(23) C(24) C(25) . . . . 0.8(6) no
C(23) C(22) C(21) C(26) . . . . -2.4(5) no
C(23) C(24) C(25) C(26) . . . . -1.1(5) no
C(27) C(28) C(29) C(30) . . . . 0.7(7) no
C(27) C(32) C(31) C(30) . . . . -1.4(7) no
C(28) C(27) C(32) C(31) . . . . 1.6(6) no
C(28) C(29) C(30) C(31) . . . . -0.5(7) no
C(29) C(28) C(27) C(32) . . . . -1.2(6) no
C(29) C(30) C(31) C(32) . . . . 0.9(7) no
C(33) C(34) C(35) C(36) . . . . 0.2(6) no
C(33) C(38) C(37) C(36) . . . . -2.0(6) no
C(34) C(33) C(38) C(37) . . . . 3.4(6) no
C(34) C(35) C(36) C(37) . . . . 1.3(7) no
C(35) C(34) C(33) C(38) . . . . -2.5(6) no
C(35) C(36) C(37) C(38) . . . . -0.4(7) no
C(39) C(40) C(41) C(42) . . . . 1.8(6) no
C(39) C(44) C(43) C(42) . . . . 0.2(6) no
C(40) C(39) C(44) C(43) . . . . 0.7(5) no
C(40) C(41) C(42) C(43) . . . . -0.9(6) no
C(41) C(40) C(39) C(44) . . . . -1.7(5) no
C(41) C(42) C(43) C(44) . . . . 0.0(6) no
